data_7120475
loop_
_publ_author_name
'Chang, Wei-Cheng'
'Chang, Che-Wei William'
'Sigrist, Marc'
'Hua, Shao-An'
'Liu, Tsai-Jung'
'Lee, Gene-Hsiang'
'Jin, Bih-Yaw'
'CHEN, Chun-hsien'
'Peng, Shie-Ming'

_publ_section_title
;
 Nonhelical heterometallic [Mo2M(npo)4(NCS)2] string complexes (M = Fe,
 Co, Ni) with high single-molecule conductance
;
_journal_name_full 'Chem. Commun.'
_journal_paper_doi 10.1039/C7CC05449A
_journal_year 2017
_chemical_formula_sum 'C37 H26 Cl6 Fe Mo2 N10 O4 S2'
_chemical_formula_weight 1199.23
_space_group_crystal_system monoclinic
_space_group_IT_number 14
_space_group_name_Hall '-P 2ybc'
_space_group_name_H-M_alt 'P 1 21/c 1'
_symmetry_space_group_name_Hall '-P 2ybc'
_symmetry_space_group_name_H-M 'P 1 21/c 1'
_atom_sites_solution_hydrogens geom
_audit_creation_method SHELXL-2014/7
_audit_update_record
;
2017-03-08 deposited with the CCDC.
2017-07-17 downloaded from the CCDC.
;
_cell_angle_alpha 90
_cell_angle_beta 90.2274(12)
_cell_angle_gamma 90
_cell_formula_units_Z 4
_cell_length_a 11.4437(8)
_cell_length_b 9.1690(7)
_cell_length_c 40.646(3)
_cell_measurement_reflns_used 9938
_cell_measurement_temperature 150(2)
_cell_measurement_theta_max 27.43
_cell_measurement_theta_min 2.44
_cell_volume 4264.8(5)
_computing_cell_refinement 'Bruker SAINT'
_computing_data_collection 'Bruker APEX3'
_computing_data_reduction 'Bruker SAINT'
_computing_molecular_graphics 'Bruker SHELXTL'
_computing_publication_material 'Bruker SHELXTL'
_computing_structure_refinement 'SHELXL-2014/7 (Sheldrick, 2014)'
_computing_structure_solution 'SHELXS-97 (Sheldrick 2008)'
_diffrn_ambient_temperature 150(2)
_diffrn_measured_fraction_theta_full 0.999
_diffrn_measured_fraction_theta_max 0.996
_diffrn_measurement_device_type 'Bruker D8 VENTURE'
_diffrn_measurement_method '\f and \w scans'
_diffrn_radiation_type MoK\a
_diffrn_radiation_wavelength 0.71073
_diffrn_reflns_av_R_equivalents 0.0354
_diffrn_reflns_av_unetI/netI 0.0455
_diffrn_reflns_Laue_measured_fraction_full 0.999
_diffrn_reflns_Laue_measured_fraction_max 0.996
_diffrn_reflns_limit_h_max 14
_diffrn_reflns_limit_h_min -14
_diffrn_reflns_limit_k_max 11
_diffrn_reflns_limit_k_min -11
_diffrn_reflns_limit_l_max 52
_diffrn_reflns_limit_l_min -51
_diffrn_reflns_number 25574
_diffrn_reflns_point_group_measured_fraction_full 0.999
_diffrn_reflns_point_group_measured_fraction_max 0.996
_diffrn_reflns_theta_full 25.242
_diffrn_reflns_theta_max 27.482
_diffrn_reflns_theta_min 2.277
_exptl_absorpt_coefficient_mu 1.443
_exptl_absorpt_correction_T_max 0.7456
_exptl_absorpt_correction_T_min 0.6679
_exptl_absorpt_correction_type multi-scan
_exptl_absorpt_process_details 'SADABS (Bruker, 2016)'
_exptl_crystal_colour red
_exptl_crystal_density_diffrn 1.868
_exptl_crystal_description block
_exptl_crystal_F_000 2376
_exptl_crystal_size_max 0.243
_exptl_crystal_size_mid 0.186
_exptl_crystal_size_min 0.143
_refine_diff_density_max 1.660
_refine_diff_density_min -1.759
_refine_diff_density_rms 0.153
_refine_ls_extinction_method none
_refine_ls_goodness_of_fit_ref 1.024
_refine_ls_hydrogen_treatment constr
_refine_ls_matrix_type full
_refine_ls_number_parameters 576
_refine_ls_number_reflns 9705
_refine_ls_number_restraints 66
_refine_ls_restrained_S_all 1.040
_refine_ls_R_factor_all 0.1151
_refine_ls_R_factor_gt 0.0774
_refine_ls_shift/su_max 0.001
_refine_ls_shift/su_mean 0.000
_refine_ls_structure_factor_coef Fsqd
_refine_ls_weighting_details 'w=1/[\s^2^(Fo^2^)+(0.0803P)^2^+42.3841P] where P=(Fo^2^+2Fc^2^)/3'
_refine_ls_weighting_scheme calc
_refine_ls_wR_factor_gt 0.1884
_refine_ls_wR_factor_ref 0.2117
_reflns_Friedel_coverage 0.000
_reflns_number_gt 6527
_reflns_number_total 9705
_reflns_threshold_expression 'I > 2\s(I)'
_cod_data_source_file c7cc05449a2.cif
_cod_data_source_block ic18027
_cod_original_cell_volume 4264.9(5)
_cod_database_code 7120475
_shelx_shelxl_version_number 2014/7
_shelx_space_group_comment
; 
The symmetry employed for this shelxl refinement is uniquely defined 
by the following loop, which should always be used as a source of 
symmetry information in preference to the above space-group names. 
They are only intended as comments. 
;
_shelx_estimated_absorpt_t_min 0.721
_shelx_estimated_absorpt_t_max 0.820

loop_
_space_group_symop_operation_xyz
'x, y, z'
'-x, y+1/2, -z+1/2'
'-x, -y, -z'
'x, -y-1/2, z-1/2'

loop_
_atom_site_label
_atom_site_type_symbol
_atom_site_fract_x
_atom_site_fract_y
_atom_site_fract_z
_atom_site_U_iso_or_equiv
_atom_site_adp_type
_atom_site_occupancy
_atom_site_site_symmetry_order
_atom_site_calc_flag
_atom_site_refinement_flags_posn
_atom_site_refinement_flags_adp
_atom_site_refinement_flags_occupancy
_atom_site_disorder_assembly
_atom_site_disorder_group
Mo1 Mo 0.3439(3) 0.2885(3) 0.42550(6) 0.0208(5) Uani 0.540(3) 1 d . U P A 1
Mo2 Mo 0.4724(8) 0.2841(8) 0.38706(12) 0.0181(6) Uani 0.540(3) 1 d . U P A 1
Fe1 Fe 0.6323(5) 0.2709(7) 0.34008(13) 0.0239(10) Uani 0.540(3) 1 d . U P A 1
Mo1' Mo 0.6042(3) 0.2697(4) 0.34247(9) 0.0208(5) Uani 0.460(3) 1 d . U P A 2
Mo2' Mo 0.4813(9) 0.2741(10) 0.38042(15) 0.0181(6) Uani 0.460(3) 1 d . U P A 2
Fe1' Fe 0.3184(5) 0.2884(7) 0.43042(15) 0.0239(10) Uani 0.460(3) 1 d . U P A 2
S1 S -0.00123(18) 0.2644(2) 0.50559(5) 0.0423(5) Uani 1 1 d . . . . .
S2' S 0.9551(19) 0.302(4) 0.2650(6) 0.076(4) Uani 0.540(3) 1 d . . P A 1
S2 S 0.928(2) 0.289(5) 0.2574(7) 0.076(4) Uani 0.460(3) 1 d . . P A 2
N1 N 0.3947(5) 0.0673(5) 0.44146(12) 0.0250(12) Uani 1 1 d . . . . .
N2 N 0.5249(5) 0.0615(5) 0.39762(12) 0.0214(11) Uani 1 1 d . . . . .
N3 N 0.2979(5) 0.5152(6) 0.41196(13) 0.0253(12) Uani 1 1 d . . . . .
N4 N 0.4315(5) 0.4980(5) 0.36954(12) 0.0217(11) Uani 1 1 d . . . . .
N5 N 0.4793(6) 0.1787(6) 0.30879(13) 0.0317(14) Uani 1 1 d . . . . .
N6 N 0.3447(5) 0.1963(5) 0.35133(13) 0.0254(12) Uani 1 1 d . . . . .
N7 N 0.7463(5) 0.3544(6) 0.37775(13) 0.0293(12) Uani 1 1 d . . . . .
N8 N 0.6029(4) 0.3646(5) 0.41817(11) 0.0185(10) Uani 1 1 d . . . . .
N9 N 0.1951(5) 0.2891(6) 0.46524(15) 0.0312(13) Uani 1 1 d . . . . .
N10 N 0.7487(7) 0.2671(8) 0.30136(16) 0.0477(18) Uani 1 1 d . . . . .
O1 O 0.6552(4) 0.0604(5) 0.35549(11) 0.0320(11) Uani 1 1 d . . . . .
O2 O 0.5648(4) 0.4791(5) 0.32844(11) 0.0321(11) Uani 1 1 d . . . . .
O3 O 0.2153(4) 0.2101(5) 0.39345(11) 0.0298(10) Uani 1 1 d . . . . .
O4 O 0.4624(4) 0.3721(5) 0.45761(10) 0.0217(9) Uani 1 1 d . . . . .
C1 C 0.3517(7) 0.0029(8) 0.46828(18) 0.0393(19) Uani 1 1 d . . . . .
H1 H 0.2930 0.0532 0.4802 0.047 Uiso 1 1 calc R U . . .
C2 C 0.3867(9) -0.1319(9) 0.4798(2) 0.055(3) Uani 1 1 d . . . . .
H2 H 0.3534 -0.1716 0.4992 0.066 Uiso 1 1 calc R U . . .
C3 C 0.4700(9) -0.2072(8) 0.4629(2) 0.057(3) Uani 1 1 d . . . . .
H3 H 0.4958 -0.2998 0.4705 0.068 Uiso 1 1 calc R U . . .
C4 C 0.5164(7) -0.1470(7) 0.43453(18) 0.0352(17) Uani 1 1 d . . . . .
C5 C 0.4788(6) -0.0065(7) 0.42476(15) 0.0264(14) Uani 1 1 d . . . . .
C6 C 0.6026(7) -0.2172(8) 0.41452(19) 0.0386(18) Uani 1 1 d . . . . .
H6 H 0.6292 -0.3120 0.4202 0.046 Uiso 1 1 calc R U . . .
C7 C 0.6457(7) -0.1517(7) 0.38811(18) 0.0362(17) Uani 1 1 d . . . . .
H7 H 0.7004 -0.2013 0.3746 0.043 Uiso 1 1 calc R U . . .
C8 C 0.6100(6) -0.0065(7) 0.37990(15) 0.0252(14) Uani 1 1 d . . . . .
C9 C 0.2203(6) 0.5947(7) 0.42898(18) 0.0325(16) Uani 1 1 d . . . . .
H9 H 0.1854 0.5517 0.4478 0.039 Uiso 1 1 calc R U . . .
C10 C 0.1882(8) 0.7349(9) 0.4208(2) 0.051(2) Uani 1 1 d . . . . .
H10 H 0.1321 0.7859 0.4335 0.061 Uiso 1 1 calc R U . . .
C11 C 0.2382(8) 0.7995(8) 0.3940(2) 0.051(2) Uani 1 1 d . . . . .
H11 H 0.2172 0.8959 0.3878 0.062 Uiso 1 1 calc R U . . .
C12 C 0.3203(7) 0.7223(7) 0.3759(2) 0.0378(17) Uani 1 1 d . . . . .
C13 C 0.3496(6) 0.5797(7) 0.38588(16) 0.0258(14) Uani 1 1 d . . . . .
C14 C 0.3775(8) 0.7787(8) 0.3475(2) 0.048(2) Uani 1 1 d . . . . .
H14 H 0.3588 0.8736 0.3398 0.058 Uiso 1 1 calc R U . . .
C15 C 0.4576(8) 0.6984(8) 0.3317(2) 0.043(2) Uani 1 1 d . . . . .
H15 H 0.4949 0.7369 0.3127 0.052 Uiso 1 1 calc R U . . .
C16 C 0.4874(6) 0.5553(7) 0.34308(16) 0.0296(15) Uani 1 1 d . . . . .
C17 C 0.5044(8) 0.1365(9) 0.27837(17) 0.045(2) Uani 1 1 d . . . . .
H17 H 0.5822 0.1512 0.2710 0.054 Uiso 1 1 calc R U . . .
C18 C 0.4265(10) 0.0729(10) 0.25665(18) 0.058(3) Uani 1 1 d . . . . .
H18 H 0.4503 0.0425 0.2354 0.069 Uiso 1 1 calc R U . . .
C19 C 0.3122(9) 0.0551(9) 0.26716(18) 0.050(2) Uani 1 1 d . . . . .
H19 H 0.2555 0.0136 0.2528 0.061 Uiso 1 1 calc R U . . .
C20 C 0.2807(7) 0.0982(8) 0.29873(17) 0.0383(18) Uani 1 1 d . . . . .
C21 C 0.3684(7) 0.1579(7) 0.31921(15) 0.0310(16) Uani 1 1 d . . . . .
C22 C 0.1643(8) 0.0843(8) 0.3116(2) 0.047(2) Uani 1 1 d . . . . .
H22 H 0.1030 0.0478 0.2982 0.057 Uiso 1 1 calc R U . . .
C23 C 0.1432(7) 0.1231(8) 0.34272(19) 0.0393(18) Uani 1 1 d . . . . .
H23 H 0.0666 0.1135 0.3514 0.047 Uiso 1 1 calc R U . . .
C24 C 0.2358(6) 0.1793(7) 0.36328(16) 0.0277(15) Uani 1 1 d . . . . .
C25 C 0.8589(7) 0.3710(10) 0.3693(2) 0.045(2) Uani 1 1 d . . . . .
H25 H 0.8806 0.3466 0.3474 0.054 Uiso 1 1 calc R U . . .
C26 C 0.9446(7) 0.4209(12) 0.3901(2) 0.055(2) Uani 1 1 d . . . . .
H26 H 1.0226 0.4307 0.3826 0.065 Uiso 1 1 calc R U . . .
C27 C 0.9168(6) 0.4566(9) 0.42189(19) 0.0412(18) Uani 1 1 d . . . . .
H27 H 0.9752 0.4917 0.4366 0.049 Uiso 1 1 calc R U . . .
C28 C 0.8004(6) 0.4406(8) 0.43249(16) 0.0276(14) Uani 1 1 d . . . . .
C29 C 0.7173(5) 0.3870(7) 0.40958(15) 0.0221(13) Uani 1 1 d . . . . .
C30 C 0.7628(6) 0.4736(8) 0.46453(16) 0.0301(15) Uani 1 1 d . . . . .
H30 H 0.8169 0.5097 0.4803 0.036 Uiso 1 1 calc R U . . .
C31 C 0.6493(6) 0.4539(7) 0.47286(15) 0.0245(13) Uani 1 1 d . . . . .
H31 H 0.6233 0.4790 0.4943 0.029 Uiso 1 1 calc R U . . .
C32 C 0.5687(5) 0.3955(6) 0.44935(14) 0.0188(12) Uani 1 1 d . . . . .
C33 C 0.1127(6) 0.2770(7) 0.48223(17) 0.0286(15) Uani 1 1 d . . . . .
C34 C 0.8289(7) 0.2779(9) 0.28477(18) 0.0390(18) Uani 1 1 d . . . . .
C35 C 0.9254(8) 1.0426(11) 0.4377(2) 0.056(2) Uani 1 1 d . . . . .
H35A H 0.9601 1.1408 0.4351 0.068 Uiso 1 1 calc R U . . .
H35B H 0.9701 0.9907 0.4550 0.068 Uiso 1 1 calc R U . . .
Cl1 Cl 0.7779(2) 1.0608(3) 0.45040(6) 0.0560(6) Uani 1 1 d . . . . .
Cl2 Cl 0.9379(2) 0.9493(4) 0.40141(6) 0.0714(8) Uani 1 1 d . . . . .
C36 C 0.8529(9) 0.8666(12) 0.3103(3) 0.115(5) Uani 1 1 d D U . . .
H36A H 0.8749 0.9025 0.2882 0.138 Uiso 0.628(6) 1 calc R U P B 1
H36B H 0.8174 0.9453 0.3236 0.138 Uiso 0.628(6) 1 calc R U P B 1
H36C H 0.8170 0.9228 0.3284 0.138 Uiso 0.372(6) 1 calc R U P B 2
H36D H 0.8969 0.9397 0.2974 0.138 Uiso 0.372(6) 1 calc R U P B 2
Cl3 Cl 0.9668(8) 0.7706(9) 0.33095(18) 0.241(4) Uani 1 1 d D U . . .
Cl4 Cl 0.7696(7) 0.7012(8) 0.30966(18) 0.131(2) Uani 0.628(6) 1 d D U P B 1
Cl4' Cl 0.7392(10) 0.8322(13) 0.2861(2) 0.131(2) Uani 0.372(6) 1 d D U P B 2
C37 C 0.8454(14) 0.034(3) 0.2140(3) 0.222(12) Uani 1 1 d D U . . .
H37A H 0.8527 0.1402 0.2181 0.267 Uiso 1 1 calc R U . . .
H37B H 0.9102 -0.0173 0.2252 0.267 Uiso 1 1 calc R U . . .
Cl5 Cl 0.7089(6) -0.0318(7) 0.22709(19) 0.220(3) Uani 1 1 d D U . . .
Cl6 Cl 0.8446(5) -0.0029(6) 0.17223(12) 0.1401(17) Uani 1 1 d D . . . .

loop_
_atom_site_aniso_label
_atom_site_aniso_U_11
_atom_site_aniso_U_22
_atom_site_aniso_U_33
_atom_site_aniso_U_23
_atom_site_aniso_U_13
_atom_site_aniso_U_12
Mo1 0.0237(13) 0.0146(5) 0.0242(6) 0.0002(5) -0.0020(7) 0.0009(7)
Mo2 0.0360(12) 0.0096(9) 0.0086(19) -0.0053(13) -0.0076(15) 0.0028(7)
Fe1 0.019(2) 0.0207(10) 0.0318(14) 0.0003(9) -0.0035(12) -0.0002(12)
Mo1' 0.0237(13) 0.0146(5) 0.0242(6) 0.0002(5) -0.0020(7) 0.0009(7)
Mo2' 0.0360(12) 0.0096(9) 0.0086(19) -0.0053(13) -0.0076(15) 0.0028(7)
Fe1' 0.019(2) 0.0207(10) 0.0318(14) 0.0003(9) -0.0035(12) -0.0002(12)
S1 0.0378(10) 0.0470(12) 0.0421(11) 0.0002(9) 0.0119(8) -0.0005(9)
S2' 0.053(9) 0.113(7) 0.063(10) 0.035(8) 0.024(5) 0.027(8)
S2 0.053(9) 0.113(7) 0.063(10) 0.035(8) 0.024(5) 0.027(8)
N1 0.040(3) 0.015(2) 0.020(2) 0.002(2) 0.003(2) -0.003(2)
N2 0.033(3) 0.012(2) 0.019(2) 0.0003(19) -0.002(2) 0.002(2)
N3 0.030(3) 0.016(2) 0.029(3) 0.000(2) -0.004(2) 0.004(2)
N4 0.034(3) 0.014(2) 0.017(2) 0.0039(19) -0.004(2) 0.000(2)
N5 0.058(4) 0.021(3) 0.016(3) 0.000(2) -0.002(3) 0.001(3)
N6 0.039(3) 0.013(2) 0.024(3) 0.005(2) -0.012(2) -0.003(2)
N7 0.031(3) 0.031(3) 0.026(3) -0.001(2) 0.005(2) -0.001(3)
N8 0.024(3) 0.015(2) 0.016(2) 0.0006(18) -0.001(2) 0.003(2)
N9 0.029(3) 0.030(3) 0.034(3) 0.000(3) 0.004(3) 0.003(3)
N10 0.057(5) 0.052(4) 0.034(3) 0.001(3) 0.013(3) -0.011(4)
O1 0.047(3) 0.026(2) 0.024(2) 0.0004(19) 0.007(2) 0.006(2)
O2 0.046(3) 0.025(2) 0.026(2) 0.0066(19) 0.004(2) 0.000(2)
O3 0.035(3) 0.026(2) 0.028(2) -0.0008(19) -0.006(2) -0.002(2)
O4 0.028(2) 0.022(2) 0.016(2) -0.0008(16) 0.0018(17) 0.0033(18)
C1 0.063(5) 0.021(3) 0.034(4) 0.007(3) 0.020(4) 0.012(3)
C2 0.087(7) 0.030(4) 0.048(5) 0.021(4) 0.034(5) 0.022(4)
C3 0.096(7) 0.023(4) 0.052(5) 0.021(4) 0.032(5) 0.018(4)
C4 0.053(5) 0.018(3) 0.034(4) 0.008(3) 0.005(3) 0.007(3)
C5 0.042(4) 0.014(3) 0.023(3) 0.002(2) 0.001(3) 0.005(3)
C6 0.053(5) 0.019(3) 0.043(4) 0.004(3) 0.005(4) 0.015(3)
C7 0.053(5) 0.019(3) 0.036(4) -0.004(3) 0.006(3) 0.011(3)
C8 0.038(4) 0.021(3) 0.017(3) -0.001(2) 0.003(3) 0.008(3)
C9 0.030(4) 0.024(3) 0.043(4) 0.001(3) 0.006(3) 0.005(3)
C10 0.047(5) 0.027(4) 0.079(6) 0.008(4) 0.016(5) 0.019(4)
C11 0.053(5) 0.020(4) 0.082(6) 0.015(4) 0.014(5) 0.015(4)
C12 0.042(4) 0.019(3) 0.052(5) 0.011(3) 0.004(4) 0.006(3)
C13 0.028(3) 0.017(3) 0.032(3) 0.004(3) -0.004(3) 0.002(3)
C14 0.059(5) 0.024(4) 0.061(5) 0.018(4) 0.003(4) 0.004(4)
C15 0.063(5) 0.024(4) 0.043(4) 0.022(3) 0.005(4) 0.001(4)
C16 0.042(4) 0.020(3) 0.027(3) 0.004(3) -0.005(3) -0.001(3)
C17 0.073(6) 0.042(4) 0.020(3) -0.006(3) 0.005(4) -0.006(4)
C18 0.105(8) 0.051(5) 0.018(4) -0.010(3) -0.001(4) -0.016(5)
C19 0.086(7) 0.041(5) 0.024(4) -0.002(3) -0.021(4) -0.019(5)
C20 0.065(5) 0.027(4) 0.022(3) 0.004(3) -0.017(3) -0.009(4)
C21 0.057(5) 0.017(3) 0.019(3) 0.003(2) -0.011(3) -0.004(3)
C22 0.067(6) 0.030(4) 0.044(5) 0.004(3) -0.029(4) -0.016(4)
C23 0.047(5) 0.032(4) 0.039(4) 0.003(3) -0.014(3) -0.011(3)
C24 0.038(4) 0.016(3) 0.029(3) 0.001(3) -0.012(3) -0.002(3)
C25 0.034(4) 0.066(6) 0.036(4) -0.009(4) 0.010(3) -0.006(4)
C26 0.032(4) 0.080(7) 0.052(5) -0.014(5) 0.012(4) -0.011(4)
C27 0.027(4) 0.055(5) 0.042(4) -0.010(4) -0.004(3) -0.003(4)
C28 0.023(3) 0.031(4) 0.029(3) -0.004(3) -0.005(3) -0.001(3)
C29 0.027(3) 0.017(3) 0.022(3) 0.002(2) 0.002(3) 0.002(3)
C30 0.032(4) 0.032(4) 0.026(3) -0.005(3) -0.009(3) 0.000(3)
C31 0.030(3) 0.022(3) 0.021(3) -0.001(2) -0.003(3) 0.002(3)
C32 0.023(3) 0.015(3) 0.018(3) 0.000(2) -0.002(2) 0.005(2)
C33 0.035(4) 0.022(3) 0.030(3) -0.002(3) -0.006(3) 0.006(3)
C34 0.052(5) 0.039(4) 0.025(4) 0.005(3) 0.004(3) 0.006(4)
C35 0.054(6) 0.059(6) 0.056(5) 0.005(5) -0.004(4) 0.011(5)
Cl1 0.0461(12) 0.0609(14) 0.0609(14) -0.0135(11) 0.0032(10) 0.0071(11)
Cl2 0.0516(14) 0.107(2) 0.0557(14) -0.0068(14) 0.0089(11) 0.0028(14)
C36 0.108(8) 0.139(9) 0.099(8) -0.001(7) 0.029(7) 0.025(7)
Cl3 0.318(10) 0.239(8) 0.166(6) -0.014(6) 0.072(6) -0.040(7)
Cl4 0.131(4) 0.137(5) 0.125(5) -0.067(4) 0.027(4) -0.039(4)
Cl4' 0.131(4) 0.137(5) 0.125(5) -0.067(4) 0.027(4) -0.039(4)
C37 0.217(14) 0.232(14) 0.217(14) -0.016(9) 0.017(9) 0.014(9)
Cl5 0.211(6) 0.140(5) 0.309(8) -0.119(5) 0.091(6) -0.021(4)
Cl6 0.174(5) 0.131(4) 0.115(3) -0.017(3) -0.027(3) 0.034(3)

loop_
_atom_type_symbol
_atom_type_description
_atom_type_scat_dispersion_real
_atom_type_scat_dispersion_imag
_atom_type_scat_source
C C 0.0033 0.0016 'International Tables Vol C Tables 4.2.6.8 and 6.1.1.4'
H H 0.0000 0.0000 'International Tables Vol C Tables 4.2.6.8 and 6.1.1.4'
N N 0.0061 0.0033 'International Tables Vol C Tables 4.2.6.8 and 6.1.1.4'
O O 0.0106 0.0060 'International Tables Vol C Tables 4.2.6.8 and 6.1.1.4'
S S 0.1246 0.1234 'International Tables Vol C Tables 4.2.6.8 and 6.1.1.4'
Cl Cl 0.1484 0.1585 'International Tables Vol C Tables 4.2.6.8 and 6.1.1.4'
Fe Fe 0.3463 0.8444 'International Tables Vol C Tables 4.2.6.8 and 6.1.1.4'
Mo Mo -1.6832 0.6857 'International Tables Vol C Tables 4.2.6.8 and 6.1.1.4'

loop_
_geom_angle_atom_site_label_1
_geom_angle_atom_site_label_2
_geom_angle_atom_site_label_3
_geom_angle
O4 Mo1 O3 177.0(2)
O4 Mo1 Mo2 91.0(3)
O3 Mo1 Mo2 91.3(3)
O4 Mo1 N1 89.1(2)
O3 Mo1 N1 92.9(2)
Mo2 Mo1 N1 90.9(3)
O4 Mo1 N3 87.9(2)
O3 Mo1 N3 90.1(2)
Mo2 Mo1 N3 90.0(3)
N1 Mo1 N3 176.8(3)
O4 Mo1 N9 92.4(2)
O3 Mo1 N9 85.4(2)
Mo2 Mo1 N9 176.6(3)
N1 Mo1 N9 89.5(2)
N3 Mo1 N9 89.8(2)
N8 Mo2 N4 91.9(4)
N8 Mo2 Mo1 92.4(2)
N4 Mo2 Mo1 94.3(3)
N8 Mo2 N2 90.9(4)
N4 Mo2 N2 171.5(3)
Mo1 Mo2 N2 93.6(3)
N8 Mo2 N6 175.7(4)
N4 Mo2 N6 88.4(3)
Mo1 Mo2 N6 91.8(4)
N2 Mo2 N6 88.2(3)
N8 Mo2 Fe1 87.6(3)
N4 Mo2 Fe1 87.3(3)
Mo1 Mo2 Fe1 178.4(4)
N2 Mo2 Fe1 84.7(3)
N6 Mo2 Fe1 88.1(2)
O1 Fe1 N10 97.8(3)
O1 Fe1 O2 165.3(3)
N10 Fe1 O2 94.6(3)
O1 Fe1 N7 92.4(3)
N10 Fe1 N7 99.1(3)
O2 Fe1 N7 93.3(3)
O1 Fe1 N5 85.4(3)
N10 Fe1 N5 93.7(3)
O2 Fe1 N5 86.1(3)
N7 Fe1 N5 167.3(3)
O1 Fe1 Mo2 84.9(3)
N10 Fe1 Mo2 176.1(4)
O2 Fe1 Mo2 82.4(3)
N7 Fe1 Mo2 83.6(3)
N5 Fe1 Mo2 83.7(3)
O2 Mo1' O1 176.2(3)
O2 Mo1' Mo2' 92.2(3)
O1 Mo1' Mo2' 91.1(3)
O2 Mo1' N5 92.4(2)
O1 Mo1' N5 89.4(3)
Mo2' Mo1' N5 91.7(3)
O2 Mo1' N7 90.7(2)
O1 Mo1' N7 87.5(2)
Mo2' Mo1' N7 90.6(3)
N5 Mo1' N7 176.2(3)
O2 Mo1' N10 88.1(3)
O1 Mo1' N10 88.5(3)
Mo2' Mo1' N10 177.6(4)
N5 Mo1' N10 90.6(3)
N7 Mo1' N10 87.1(3)
N6 Mo2' Mo1' 94.6(3)
N6 Mo2' N2 92.7(4)
Mo1' Mo2' N2 93.8(4)
N6 Mo2' N4 90.7(4)
Mo1' Mo2' N4 92.6(4)
N2 Mo2' N4 172.5(3)
N6 Mo2' N8 169.8(4)
Mo1' Mo2' N8 95.4(4)
N2 Mo2' N8 88.3(4)
N4 Mo2' N8 87.2(4)
N6 Mo2' Fe1' 85.8(4)
Mo1' Mo2' Fe1' 178.4(5)
N2 Mo2' Fe1' 87.7(3)
N4 Mo2' Fe1' 85.9(3)
N8 Mo2' Fe1' 84.1(3)
N9 Fe1' O3 96.6(3)
N9 Fe1' O4 100.3(3)
O3 Fe1' O4 163.1(4)
N9 Fe1' N3 99.3(3)
O3 Fe1' N3 91.2(3)
O4 Fe1' N3 85.3(3)
N9 Fe1' N1 97.8(3)
O3 Fe1' N1 93.0(3)
O4 Fe1' N1 85.5(3)
N3 Fe1' N1 161.8(4)
N9 Fe1' Mo2' 176.5(4)
O3 Fe1' Mo2' 80.3(3)
O4 Fe1' Mo2' 82.9(3)
N3 Fe1' Mo2' 82.3(3)
N1 Fe1' Mo2' 80.9(3)
C1 N1 C5 116.8(6)
C1 N1 Mo1 123.3(5)
C5 N1 Mo1 119.8(4)
C1 N1 Fe1' 114.6(5)
C5 N1 Fe1' 128.5(4)
C8 N2 C5 119.5(5)
C8 N2 Mo2' 114.3(4)
C5 N2 Mo2' 126.1(5)
C8 N2 Mo2 121.5(4)
C5 N2 Mo2 118.6(4)
C9 N3 C13 117.3(6)
C9 N3 Mo1 122.6(5)
C13 N3 Mo1 120.1(4)
C9 N3 Fe1' 113.8(5)
C13 N3 Fe1' 128.9(5)
C16 N4 C13 119.8(5)
C16 N4 Mo2 121.0(5)
C13 N4 Mo2 119.2(4)
C16 N4 Mo2' 113.7(5)
C13 N4 Mo2' 126.5(4)
C17 N5 C21 117.2(7)
C17 N5 Mo1' 124.2(6)
C21 N5 Mo1' 118.6(4)
C17 N5 Fe1 116.8(6)
C21 N5 Fe1 125.9(4)
C24 N6 C21 119.8(6)
C24 N6 Mo2' 121.8(5)
C21 N6 Mo2' 118.3(5)
C24 N6 Mo2 114.5(4)
C21 N6 Mo2 125.6(5)
C25 N7 C29 117.0(6)
C25 N7 Fe1 116.0(5)
C29 N7 Fe1 127.0(5)
C25 N7 Mo1' 123.7(5)
C29 N7 Mo1' 119.3(4)
C32 N8 C29 119.0(5)
C32 N8 Mo2 115.6(4)
C29 N8 Mo2 125.4(4)
C32 N8 Mo2' 122.6(5)
C29 N8 Mo2' 118.4(4)
C33 N9 Fe1' 169.5(6)
C33 N9 Mo1 170.9(6)
C34 N10 Fe1 165.4(7)
C34 N10 Mo1' 169.5(7)
C8 O1 Fe1 129.7(4)
C8 O1 Mo1' 121.9(4)
C16 O2 Mo1' 122.3(4)
C16 O2 Fe1 130.1(4)
C24 O3 Fe1' 132.6(5)
C24 O3 Mo1 122.8(4)
C32 O4 Mo1 121.8(4)
C32 O4 Fe1' 131.3(4)
N1 C1 C2 124.4(7)
C3 C2 C1 119.0(7)
C2 C3 C4 119.3(7)
C3 C4 C5 118.6(7)
C3 C4 C6 124.1(7)
C5 C4 C6 117.3(6)
N1 C5 N2 116.7(5)
N1 C5 C4 121.9(6)
N2 C5 C4 121.4(6)
C7 C6 C4 121.0(6)
C6 C7 C8 120.2(7)
O1 C8 N2 118.8(6)
O1 C8 C7 120.8(6)
N2 C8 C7 120.4(6)
N3 C9 C10 123.9(7)
C11 C10 C9 119.0(8)
C10 C11 C12 119.1(7)
C11 C12 C13 118.9(7)
C11 C12 C14 123.8(7)
C13 C12 C14 117.3(7)
N3 C13 N4 116.2(5)
N3 C13 C12 121.8(6)
N4 C13 C12 122.0(6)
C15 C14 C12 120.4(7)
C14 C15 C16 120.7(7)
O2 C16 N4 119.1(6)
O2 C16 C15 121.0(6)
N4 C16 C15 119.8(7)
N5 C17 C18 125.2(9)
C17 C18 C19 117.4(7)
C18 C19 C20 119.9(7)
C19 C20 C21 117.9(8)
C19 C20 C22 123.7(7)
C21 C20 C22 118.5(7)
N5 C21 N6 116.7(6)
N5 C21 C20 122.4(6)
N6 C21 C20 120.9(7)
C23 C22 C20 119.5(7)
C22 C23 C24 120.6(8)
O3 C24 N6 119.5(6)
O3 C24 C23 119.8(7)
N6 C24 C23 120.7(6)
N7 C25 C26 124.3(7)
C25 C26 C27 119.6(8)
C26 C27 C28 119.1(7)
C30 C28 C27 123.6(6)
C30 C28 C29 118.4(6)
C27 C28 C29 117.9(6)
N7 C29 N8 116.3(5)
N7 C29 C28 122.1(6)
N8 C29 C28 121.6(5)
C31 C30 C28 120.0(6)
C30 C31 C32 119.9(6)
O4 C32 N8 119.1(5)
O4 C32 C31 119.9(5)
N8 C32 C31 121.0(6)
N9 C33 S1 178.6(6)
N10 C34 S2 171.8(11)
N10 C34 S2' 172.3(11)
Cl2 C35 Cl1 112.4(5)
Cl4' C36 Cl3 139.2(9)
Cl3 C36 Cl4 88.7(6)
Cl6 C37 Cl5 103.2(7)

loop_
_geom_bond_atom_site_label_1
_geom_bond_atom_site_label_2
_geom_bond_distance
Mo1 O4 2.029(5)
Mo1 O3 2.089(6)
Mo1 Mo2 2.151(7)
Mo1 N1 2.207(6)
Mo1 N3 2.213(6)
Mo1 N9 2.351(7)
Mo2 N8 2.087(9)
Mo2 N4 2.138(9)
Mo2 N2 2.170(9)
Mo2 N6 2.209(9)
Mo2 Fe1 2.653(9)
Fe1 O1 2.045(7)
Fe1 N10 2.066(8)
Fe1 O2 2.112(7)
Fe1 N7 2.149(8)
Fe1 N5 2.319(8)
Mo1' O2 2.052(6)
Mo1' O1 2.073(6)
Mo1' Mo2' 2.093(9)
Mo1' N5 2.144(7)
Mo1' N7 2.299(7)
Mo1' N10 2.356(8)
Mo2' N6 2.083(11)
Mo2' N2 2.129(11)
Mo2' N4 2.175(11)
Mo2' N8 2.228(10)
Mo2' Fe1' 2.766(10)
Fe1' N9 2.002(8)
Fe1' O3 2.037(8)
Fe1' O4 2.124(8)
Fe1' N3 2.223(8)
Fe1' N1 2.252(8)
S1 C33 1.620(8)
S2' C34 1.67(3)
S2 C34 1.60(3)
N1 C1 1.335(8)
N1 C5 1.361(8)
N2 C8 1.365(8)
N2 C5 1.374(8)
N3 C9 1.343(8)
N3 C13 1.352(8)
N4 C16 1.359(8)
N4 C13 1.373(8)
N5 C17 1.328(9)
N5 C21 1.353(10)
N6 C24 1.348(9)
N6 C21 1.380(8)
N7 C25 1.344(9)
N7 C29 1.370(8)
N8 C32 1.358(7)
N8 C29 1.372(8)
N9 C33 1.177(9)
N10 C34 1.145(10)
O1 C8 1.278(8)
O2 C16 1.277(8)
O3 C24 1.281(8)
O4 C32 1.281(7)
C1 C2 1.381(10)
C2 C3 1.365(11)
C3 C4 1.386(10)
C4 C5 1.415(9)
C4 C6 1.433(10)
C6 C7 1.327(10)
C7 C8 1.432(9)
C9 C10 1.377(10)
C10 C11 1.368(12)
C11 C12 1.387(11)
C12 C13 1.408(9)
C12 C14 1.427(11)
C14 C15 1.342(12)
C15 C16 1.433(9)
C17 C18 1.381(11)
C18 C19 1.388(13)
C19 C20 1.391(11)
C20 C21 1.412(10)
C20 C22 1.439(12)
C22 C23 1.335(11)
C23 C24 1.442(9)
C25 C26 1.371(11)
C26 C27 1.371(11)
C27 C28 1.409(10)
C28 C30 1.406(9)
C28 C29 1.416(9)
C30 C31 1.356(9)
C31 C32 1.430(8)
C35 Cl2 1.712(10)
C35 Cl1 1.775(9)
C36 Cl4' 1.659(9)
C36 Cl3 1.780(9)
C36 Cl4 1.792(9)
C37 Cl6 1.731(10)
C37 Cl5 1.759(10)
